data_8101324
loop_
_publ_author_name
'Choi, Moon-Gun '
'Chang, Hong-Young'
'Guzei, Ilia A.'

_publ_section_title
;
Crystal structure of 1,3,5-tris(thien-2-yl)benzene, C~18~H~12~S~3~
;
_journal_issue 4
_journal_name_full 'Zeitschrift f\"ur Kristallographie - New Crystal Structures'
_journal_page_first 491
_journal_page_last 492
_journal_volume 215
_journal_year 2000
_chemical_formula_moiety 'C18 H12 S3'
_chemical_formula_sum 'C18 H12 S3'
_chemical_formula_weight 324.46
_space_group_IT_number 60
_symmetry_cell_setting orthorhombic
_symmetry_space_group_name_Hall '-P 2n 2ab'
_symmetry_space_group_name_H-M 'P b c n'
_cell_angle_alpha 90.00
_cell_angle_beta 90.00
_cell_angle_gamma 90.00
_cell_formula_units_Z 4
_cell_length_a 16.0515(16)
_cell_length_b 11.5227(11)
_cell_length_c 8.2362(8)
_cell_measurement_temperature 296(2)
_cell_volume 1523.3(3)
_diffrn_ambient_temperature 296(2)
_exptl_crystal_density_diffrn 1.410
_cod_database_code 8101324

loop_
_symmetry_equiv_pos_as_xyz
'x, y, z'
'-x+1/2, -y+1/2, z+1/2'
'-x, y, -z+1/2'
'x+1/2, -y+1/2, -z'
'-x, -y, -z'
'x-1/2, y-1/2, -z-1/2'
'x, -y, z-1/2'
'-x-1/2, y-1/2, z'

loop_
_atom_site_label
_atom_site_type_symbol
_atom_site_fract_x
_atom_site_fract_y
_atom_site_fract_z
_atom_site_U_iso_or_equiv
_atom_site_adp_type
_atom_site_occupancy
_atom_site_symmetry_multiplicity
_atom_site_Wyckoff_symbol
_atom_site_calc_flag
_atom_site_refinement_flags
_atom_site_disorder_assembly
_atom_site_disorder_group
S1 S 0.5795(3) -0.1118(4) 0.2139(6) 0.0606(11) Uani 0.50 8 d d P . .
C11 C 0.566(2) -0.100(2) 0.221(4) 0.138(14) Uiso 0.50 8 d d P . .
S2 S 0.6207(2) 0.4691(3) 0.0056(5) 0.0663(13) Uani 0.60 8 d d PD . .
C22 C 0.6044(9) 0.4859(12) 0.0184(19) 0.014(3) Uiso 0.40 8 d d P . .
S3 S 0.7123(4) 0.2978(6) 0.0290(13) 0.125(4) Uani 0.40 8 d d PD A .
C33 C 0.7158(5) 0.2852(8) 0.0372(11) 0.025(2) Uiso 0.60 8 d d P . .
C1 C 0.5000 0.0953(5) 0.2500 0.0502(17) Uani 1 4 c d S . .
C2 C 0.5616(3) 0.1576(4) 0.1681(5) 0.0520(12) Uani 1 8 d d . A .
H2 H 0.6028 0.1173 0.1120 0.062 Uiso 1 8 d calc R . .
C3 C 0.5631(3) 0.2784(4) 0.1681(5) 0.0484(12) Uani 1 8 d d . . .
C4 C 0.5000 0.3369(5) 0.2500 0.0511(17) Uani 1 4 c d S . .
H4 H 0.5000 0.4176 0.2500 0.061 Uiso 1 4 c calc SR . .
C5 C 0.5000 -0.0310(5) 0.2500 0.0538(18) Uani 1 4 c d S . .
C6 C 0.5386(4) -0.2323(5) 0.2309(8) 0.097(3) Uani 1 8 d d . . .
C7 C 0.6279(3) 0.3428(3) 0.0790(5) 0.0560(13) Uani 1 8 d d D A .
C8 C 0.6960(7) 0.5065(15) -0.069(3) 0.112(9) Uiso 0.40 8 d d PD A 1
C9 C 0.7423(11) 0.4071(11) -0.055(2) 0.075(5) Uiso 0.40 8 d d PD A 1
C8' C 0.7587(5) 0.3808(7) -0.0616(14) 0.076(4) Uiso 0.60 8 d d PD A 2
C9' C 0.7065(3) 0.4748(8) -0.0719(12) 0.057(3) Uiso 0.60 8 d d PD A 2

loop_
_atom_site_aniso_label
_atom_site_aniso_U_11
_atom_site_aniso_U_22
_atom_site_aniso_U_33
_atom_site_aniso_U_23
_atom_site_aniso_U_13
_atom_site_aniso_U_12
S1 0.062(2) 0.0492(16) 0.071(2) -0.0053(12) 0.0000(15) 0.0158(14)
S2 0.057(2) 0.058(2) 0.084(2) 0.0069(15) 0.0085(15) 0.0042(14)
S3 0.105(5) 0.115(6) 0.153(7) 0.007(3) 0.012(4) -0.001(3)
C1 0.050(4) 0.053(4) 0.047(4) 0.000 -0.007(3) 0.000
C2 0.054(3) 0.052(3) 0.050(3) -0.004(2) 0.000(2) 0.001(2)
C3 0.049(3) 0.051(3) 0.046(2) 0.0012(19) -0.004(2) 0.001(2)
C4 0.054(4) 0.049(4) 0.051(4) 0.000 -0.007(3) 0.000
C5 0.062(5) 0.047(4) 0.052(4) 0.000 -0.004(3) 0.000
C6 0.161(8) 0.065(3) 0.064(4) -0.007(3) -0.024(5) 0.031(3)
C7 0.050(3) 0.064(3) 0.054(3) -0.003(2) 0.002(2) -0.006(2)

loop_
_geom_bond_atom_site_label_1
_geom_bond_atom_site_label_2
_geom_bond_distance
_geom_bond_site_symmetry_2
_geom_bond_publ_flag
S1 C6 1.543(8) . ?
S1 C5 1.608(7) . ?
C11 C5 1.35(3) . ?
C11 C6 1.59(3) . ?
S2 C8 1.424(2) . ?
S2 C9' 1.519(2) . ?
S2 C7 1.580(2) . ?
S2 C9 2.138(19) . ?
S2 S3 2.469(6) . ?
C22 C8 1.656(18) . ?
C22 C7 1.764(16) . ?
C22 C9' 1.804(17) . ?
S3 C8' 1.424(2) . ?
S3 C7 1.508(2) . ?
S3 C9 1.516(2) . ?
S3 C9' 2.205(10) . ?
C33 C8' 1.533(13) . ?
C33 C7 1.597(10) . ?
C33 C9 1.653(14) . ?
C1 C2 1.396(5) . ?
C1 C2 1.396(5) 3_655 ?
C1 C5 1.455(8) . ?
C2 C3 1.393(6) . ?
C3 C4 1.391(5) . ?
C3 C7 1.473(6) . ?
C4 C3 1.391(5) 3_655 ?
C5 C11 1.35(3) 3_655 ?
C5 S1 1.608(7) 3_655 ?
C6 C6 1.278(14) 3_655 ?
C8 C9 1.370(2) . ?
C8' C9' 1.372(2) . ?
